data_7221057
loop_
_publ_author_name
'Zheng, Bao-Hua'
'Hao, Xue-Na'
'An, Bo'
'Qiao, Jin-Zhong'
'Hu, Tuo-Ping'

_publ_section_title
;
 Ion template effects of 4,5-dicyanoimidazole in the assembly of a series
 of 3D bimetallic coordination networks
;
_journal_issue 32
_journal_name_full CrystEngComm
_journal_page_first 6103
_journal_paper_doi 10.1039/C5CE01097G
_journal_volume 17
_journal_year 2015
_chemical_formula_moiety '0.25(C240 H144 Cd24 N192 O48 Rb4), 1(Cl)'
_chemical_formula_sum 'C60 H36 Cd6 Cl N48 O12 Rb'
_chemical_formula_weight 2416.69
_chemical_name_systematic
;
 ?
;
_space_group_crystal_system cubic
_space_group_IT_number 205
_space_group_name_Hall '-P 2ac 2ab 3'
_space_group_name_H-M_alt 'P a -3'
_symmetry_space_group_name_Hall '-P 2ac 2ab 3'
_symmetry_space_group_name_H-M 'P a -3'
_atom_sites_solution_hydrogens mixed
_audit_creation_date 2014-04-19
_audit_creation_method
;
Olex2 1.2
(compiled 2014.03.20 svn.r2914 for OlexSys, GUI svn.r4816)
;
_audit_update_record
;
2014-04-19 deposited with the CCDC.
2015-06-17 downloaded from the CCDC.
;
_cell_angle_alpha 90
_cell_angle_beta 90
_cell_angle_gamma 90
_cell_formula_units_Z 4
_cell_length_a 20.6298(3)
_cell_length_b 20.6298(3)
_cell_length_c 20.6298(3)
_cell_measurement_reflns_used 9944
_cell_measurement_temperature 298(2)
_cell_measurement_theta_max 28.51
_cell_measurement_theta_min 2.21
_cell_volume 8779.8(2)
_computing_molecular_graphics 'Olex2 (Dolomanov et al., 2009)'
_computing_publication_material 'Olex2 (Dolomanov et al., 2009)'
_computing_structure_refinement 'ShelXL (Sheldrick, 2008)'
_diffrn_ambient_temperature 296.15
_diffrn_measured_fraction_theta_full 0.974
_diffrn_measured_fraction_theta_max 1.000
_diffrn_measurement_device_type 'CCD area detector'
_diffrn_measurement_method 'phi and omega scans'
_diffrn_radiation_monochromator graphite
_diffrn_radiation_type MoK\a
_diffrn_radiation_wavelength 0.71073
_diffrn_reflns_av_R_equivalents 0.0419
_diffrn_reflns_av_unetI/netI 0.0139
_diffrn_reflns_laue_measured_fraction_full 0.974
_diffrn_reflns_laue_measured_fraction_max 1.000
_diffrn_reflns_limit_h_max 24
_diffrn_reflns_limit_h_min -24
_diffrn_reflns_limit_k_max 24
_diffrn_reflns_limit_k_min -16
_diffrn_reflns_limit_l_max 24
_diffrn_reflns_limit_l_min -24
_diffrn_reflns_number 47024
_diffrn_reflns_point_group_measured_fraction_full 0.974
_diffrn_reflns_point_group_measured_fraction_max 1.000
_diffrn_reflns_theta_full 25.242
_diffrn_reflns_theta_max 24.980
_diffrn_reflns_theta_min 1.710
_exptl_absorpt_coefficient_mu 2.091
_exptl_absorpt_correction_type none
_exptl_crystal_density_diffrn 1.828
_exptl_crystal_F_000 4680
_exptl_crystal_size_max 0.2
_exptl_crystal_size_mid 0.2
_exptl_crystal_size_min 0.2
_refine_diff_density_max 0.499
_refine_diff_density_min -0.534
_refine_diff_density_rms 0.080
_refine_ls_extinction_method none
_refine_ls_goodness_of_fit_ref 1.102
_refine_ls_hydrogen_treatment constr
_refine_ls_matrix_type full
_refine_ls_number_parameters 196
_refine_ls_number_reflns 2586
_refine_ls_number_restraints 0
_refine_ls_restrained_S_all 1.102
_refine_ls_R_factor_all 0.0264
_refine_ls_R_factor_gt 0.0209
_refine_ls_shift/su_max 0.004
_refine_ls_shift/su_mean 0.000
_refine_ls_structure_factor_coef Fsqd
_refine_ls_weighting_details 'w=1/[\s^2^(Fo^2^)+(0.0282P)^2^+7.9765P] where P=(Fo^2^+2Fc^2^)/3'
_refine_ls_weighting_scheme calc
_refine_ls_wR_factor_gt 0.0524
_refine_ls_wR_factor_ref 0.0558
_reflns_Friedel_coverage 0.000
_reflns_number_gt 2301
_reflns_number_total 2586
_reflns_threshold_expression 'I > 2\s(I)'
_cod_data_source_file c5ce01097g2.cif
_cod_data_source_block test
_cod_depositor_comments 'Adding full bibliography for 7221052--7221060.cif.'
_cod_original_cell_volume 8779.8(4)
_cod_database_code 7221057
_shelxl_version_number 2013-4
_shelx_space_group_comment
;
The symmetry employed for this shelxl refinement is uniquely defined
by the following loop, which should always be used as a source of
symmetry information in preference to the above space-group names.
They are only intended as comments.
;
_shelx_estimated_absorpt_t_max 0.680
_shelx_estimated_absorpt_t_min 0.680
_olex2_refinement_description
;
1. Fixed Uiso
 At 1.2 times of:
  All C(H) groups
 At 1.5 times of:
  All O(H,H) groups
2.a Rotating group:
 O1(H1A,H1B), O2(H2A,H2B)
2.b Aromatic/amide H refined with riding coordinates:
 C1(H1), C6(H6)
;
_olex2_computing_structure_refinement_long 'ShelXL (Sheldrick, 2008)'

loop_
_space_group_symop_operation_xyz
'x, y, z'
'-x+1/2, -y, z+1/2'
'-x, y+1/2, -z+1/2'
'x+1/2, -y+1/2, -z'
'z, x, y'
'z+1/2, -x+1/2, -y'
'-z+1/2, -x, y+1/2'
'-z, x+1/2, -y+1/2'
'y, z, x'
'-y, z+1/2, -x+1/2'
'y+1/2, -z+1/2, -x'
'-y+1/2, -z, x+1/2'
'-x, -y, -z'
'x-1/2, y, -z-1/2'
'x, -y-1/2, z-1/2'
'-x-1/2, y-1/2, z'
'-z, -x, -y'
'-z-1/2, x-1/2, y'
'z-1/2, x, -y-1/2'
'z, -x-1/2, y-1/2'
'-y, -z, -x'
'y, -z-1/2, x-1/2'
'-y-1/2, z-1/2, x'
'y-1/2, z, -x-1/2'

loop_
_atom_site_label
_atom_site_type_symbol
_atom_site_fract_x
_atom_site_fract_y
_atom_site_fract_z
_atom_site_U_iso_or_equiv
_atom_site_adp_type
_atom_site_occupancy
_atom_site_site_symmetry_order
_atom_site_calc_flag
_atom_site_refinement_flags_posn
_atom_site_refinement_flags_adp
_atom_site_refinement_flags_occupancy
Cd1 Cd 0.09911(2) 0.43932(2) 0.22346(2) 0.02161(8) Uani 1 1 d . . .
Rb1 Rb 0.0000 0.5000 0.5000 0.0559(2) Uani 1 6 d S T P
O1 O 0.03156(11) 0.42511(11) 0.13288(10) 0.0420(5) Uani 1 1 d . . .
H1A H 0.0124 0.3875 0.1344 0.063 Uiso 1 1 d GR . .
H1B H 0.0018 0.4552 0.1320 0.063 Uiso 1 1 d GR . .
O2 O 0.14252(10) 0.33721(9) 0.20119(11) 0.0385(5) Uani 1 1 d . . .
H2A H 0.1843 0.3357 0.2114 0.058 Uiso 1 1 d GR . .
H2B H 0.1227 0.3063 0.2237 0.058 Uiso 1 1 d GR . .
N1 N 0.06306(11) 0.54489(11) 0.22282(11) 0.0289(5) Uani 1 1 d . . .
N2 N 0.03751(11) 0.64022(11) 0.17597(11) 0.0284(5) Uani 1 1 d . . .
N3 N -0.07888(18) 0.71885(16) 0.27091(19) 0.0706(11) Uani 1 1 d . . .
N4 N -0.0234(3) 0.5214(2) 0.36310(18) 0.1054(17) Uani 1 1 d . . .
N5 N 0.01159(11) 0.38576(11) 0.27559(11) 0.0283(5) Uani 1 1 d . . .
N6 N -0.04454(11) 0.31303(11) 0.33545(11) 0.0281(5) Uani 1 1 d . . .
N7 N -0.21164(13) 0.34606(16) 0.30939(16) 0.0560(8) Uani 1 1 d . . .
N8 N -0.10660(18) 0.4833(2) 0.19747(19) 0.0823(13) Uani 1 1 d . . .
C1 C 0.07187(14) 0.58552(13) 0.17347(14) 0.0302(6) Uani 1 1 d . . .
H1 H 0.1001 0.5764 0.1395 0.036 Uiso 1 1 calc R . .
C2 C 0.00328(14) 0.63435(13) 0.23207(13) 0.0291(6) Uani 1 1 d . . .
C3 C -0.04221(17) 0.68165(15) 0.25380(16) 0.0415(8) Uani 1 1 d . . .
C4 C 0.01875(15) 0.57608(14) 0.26065(14) 0.0325(7) Uani 1 1 d . . .
C5 C -0.0055(2) 0.54746(17) 0.31866(17) 0.0578(11) Uani 1 1 d . . .
C6 C 0.01317(13) 0.33618(13) 0.31707(13) 0.0281(6) Uani 1 1 d . . .
H6 H 0.0519 0.3188 0.3322 0.034 Uiso 1 1 calc R . .
C7 C -0.05347(13) 0.39529(14) 0.26622(14) 0.0301(6) Uani 1 1 d . . .
C8 C -0.08096(16) 0.44457(18) 0.22663(17) 0.0471(9) Uani 1 1 d . . .
C9 C -0.08737(12) 0.35133(14) 0.30258(14) 0.0280(6) Uani 1 1 d . . .
C10 C -0.15655(14) 0.34665(15) 0.30686(15) 0.0360(7) Uani 1 1 d . . .
Cl1 Cl 0.0000 0.5000 0.0000 0.0411(4) Uani 1 6 d S T P

loop_
_atom_site_aniso_label
_atom_site_aniso_U_11
_atom_site_aniso_U_22
_atom_site_aniso_U_33
_atom_site_aniso_U_23
_atom_site_aniso_U_13
_atom_site_aniso_U_12
Cd1 0.02450(12) 0.01992(11) 0.02041(11) 0.00124(7) -0.00032(7) -0.00074(7)
Rb1 0.0559(2) 0.0559(2) 0.0559(2) 0.0054(2) -0.0054(2) 0.0054(2)
O1 0.0462(13) 0.0419(12) 0.0379(12) 0.0018(10) -0.0119(10) -0.0107(10)
O2 0.0323(11) 0.0236(10) 0.0596(14) 0.0040(10) 0.0112(10) -0.0005(9)
N1 0.0339(13) 0.0236(12) 0.0292(12) 0.0033(10) 0.0023(10) 0.0051(10)
N2 0.0303(12) 0.0237(12) 0.0313(13) 0.0062(10) 0.0045(10) 0.0059(10)
N3 0.079(2) 0.0461(19) 0.087(3) 0.0048(17) 0.033(2) 0.0270(18)
N4 0.187(5) 0.077(3) 0.052(2) 0.021(2) 0.056(3) 0.029(3)
N5 0.0226(12) 0.0303(12) 0.0321(13) 0.0097(10) 0.0007(10) 0.0007(10)
N6 0.0228(12) 0.0274(12) 0.0343(13) 0.0090(10) 0.0001(10) 0.0012(9)
N7 0.0278(15) 0.063(2) 0.077(2) 0.0173(17) 0.0017(14) 0.0034(14)
N8 0.065(2) 0.101(3) 0.080(3) 0.057(2) 0.002(2) 0.028(2)
C1 0.0303(15) 0.0269(15) 0.0334(16) 0.0042(12) 0.0082(12) 0.0043(12)
C2 0.0314(15) 0.0243(14) 0.0314(15) 0.0018(11) 0.0011(12) 0.0041(12)
C3 0.0500(19) 0.0299(16) 0.0445(18) 0.0045(14) 0.0117(16) 0.0094(15)
C4 0.0431(17) 0.0291(15) 0.0253(15) 0.0015(12) 0.0053(13) 0.0057(13)
C5 0.098(3) 0.0403(19) 0.0353(19) 0.0060(16) 0.023(2) 0.023(2)
C6 0.0227(14) 0.0287(15) 0.0328(15) 0.0062(12) -0.0021(12) 0.0011(11)
C7 0.0260(14) 0.0337(15) 0.0306(15) 0.0113(12) -0.0012(12) 0.0024(12)
C8 0.0315(17) 0.061(2) 0.049(2) 0.0280(17) 0.0028(15) 0.0076(16)
C9 0.0196(13) 0.0327(15) 0.0316(15) 0.0054(12) -0.0008(11) 0.0030(11)
C10 0.0272(16) 0.0395(17) 0.0414(17) 0.0109(14) -0.0017(13) 0.0029(13)
Cl1 0.0411(4) 0.0411(4) 0.0411(4) 0.0024(5) 0.0024(5) -0.0024(5)

loop_
_atom_type_symbol
_atom_type_description
_atom_type_scat_dispersion_real
_atom_type_scat_dispersion_imag
_atom_type_scat_source
C C 0.0033 0.0016 'International Tables Vol C Tables 4.2.6.8 and 6.1.1.4'
H H 0.0000 0.0000 'International Tables Vol C Tables 4.2.6.8 and 6.1.1.4'
Cd Cd -0.8075 1.2024 'International Tables Vol C Tables 4.2.6.8 and 6.1.1.4'
Cl Cl 0.1484 0.1585 'International Tables Vol C Tables 4.2.6.8 and 6.1.1.4'
N N 0.0061 0.0033 'International Tables Vol C Tables 4.2.6.8 and 6.1.1.4'
O O 0.0106 0.0060 'International Tables Vol C Tables 4.2.6.8 and 6.1.1.4'
Rb Rb -0.9393 2.9676 'International Tables Vol C Tables 4.2.6.8 and 6.1.1.4'

loop_
_geom_angle_atom_site_label_1
_geom_angle_atom_site_label_2
_geom_angle_atom_site_label_3
_geom_angle
_geom_angle_site_symmetry_1
_geom_angle_site_symmetry_3
O1 Cd1 N2 81.18(8) . 20_565
O1 Cd1 N5 81.44(8) . .
O2 Cd1 O1 87.61(8) . .
O2 Cd1 N2 77.54(7) . 20_565
O2 Cd1 N5 87.76(7) . .
N1 Cd1 O1 85.52(8) . .
N1 Cd1 O2 167.60(8) . .
N1 Cd1 N2 91.20(8) . 20_565
N1 Cd1 N5 101.38(8) . .
N1 Cd1 N6 93.27(8) . 18_665
N5 Cd1 N2 157.62(8) . 20_565
N6 Cd1 O1 178.76(8) 18_665 .
N6 Cd1 O2 93.62(8) 18_665 .
N6 Cd1 N2 99.11(8) 18_665 20_565
N6 Cd1 N5 98.57(8) 18_665 .
N4 Rb1 N4 70.36(13) . 12_565
N4 Rb1 N4 70.36(13) 6_456 12_565
N4 Rb1 N4 70.36(13) 18_665 24_556
N4 Rb1 N4 180.0 . 13_566
N4 Rb1 N4 109.64(13) 13_566 12_565
N4 Rb1 N4 109.64(14) 6_456 24_556
N4 Rb1 N4 109.64(14) . 18_665
N4 Rb1 N4 70.36(14) . 6_456
N4 Rb1 N4 109.64(13) . 24_556
N4 Rb1 N4 109.64(14) 18_665 12_565
N4 Rb1 N4 180.0 18_665 6_456
N4 Rb1 N4 70.36(13) 18_665 13_566
N4 Rb1 N4 70.36(13) 13_566 24_556
N4 Rb1 N4 180.0 24_556 12_565
N4 Rb1 N4 109.64(14) 13_566 6_456
Cd1 O1 H1A 110.6 . .
Cd1 O1 H1B 110.2 . .
H1A O1 H1B 108.3 . .
Cd1 O2 H2A 110.9 . .
Cd1 O2 H2B 111.7 . .
H2A O2 H2B 107.4 . .
C1 N1 Cd1 123.79(19) . .
C1 N1 C4 103.4(2) . .
C4 N1 Cd1 131.31(19) . .
C1 N2 Cd1 118.49(18) . 23_665
C1 N2 C2 103.5(2) . .
C2 N2 Cd1 137.14(18) . 23_665
C5 N4 Rb1 144.2(5) . .
C6 N5 Cd1 128.96(18) . .
C6 N5 C7 103.0(2) . .
C7 N5 Cd1 127.90(18) . .
C6 N6 Cd1 125.36(18) . 24_556
C6 N6 C9 103.2(2) . .
C9 N6 Cd1 131.23(18) . 24_556
N1 C1 N2 115.5(3) . .
N1 C1 H1 122.2 . .
N2 C1 H1 122.2 . .
N2 C2 C3 123.2(3) . .
N2 C2 C4 108.8(2) . .
C4 C2 C3 128.0(3) . .
N3 C3 C2 179.3(4) . .
N1 C4 C2 108.8(2) . .
N1 C4 C5 121.3(3) . .
C2 C4 C5 129.8(3) . .
N4 C5 C4 175.9(4) . .
N5 C6 N6 115.7(2) . .
N5 C6 H6 122.1 . .
N6 C6 H6 122.1 . .
N5 C7 C8 125.0(3) . .
C9 C7 N5 109.2(2) . .
C9 C7 C8 125.8(3) . .
N8 C8 C7 175.3(4) . .
N6 C9 C7 109.0(2) . .
N6 C9 C10 125.1(3) . .
C7 C9 C10 125.9(3) . .
N7 C10 C9 176.6(3) . .

loop_
_geom_bond_atom_site_label_1
_geom_bond_atom_site_label_2
_geom_bond_distance
_geom_bond_site_symmetry_2
Cd1 O1 2.349(2) .
Cd1 O2 2.3346(19) .
Cd1 N1 2.301(2) .
Cd1 N2 2.386(2) 20_565
Cd1 N5 2.374(2) .
Cd1 N6 2.313(2) 18_665
Rb1 N4 2.899(4) 6_456
Rb1 N4 2.899(4) 12_565
Rb1 N4 2.899(4) .
Rb1 N4 2.899(4) 13_566
Rb1 N4 2.899(4) 24_556
Rb1 N4 2.899(4) 18_665
O1 H1A 0.8718 .
O1 H1B 0.8722 .
O2 H2A 0.8872 .
O2 H2B 0.8887 .
N1 C1 1.331(4) .
N1 C4 1.363(4) .
N2 Cd1 2.386(2) 23_665
N2 C1 1.334(4) .
N2 C2 1.361(4) .
N3 C3 1.134(4) .
N4 C5 1.126(5) .
N5 C6 1.334(3) .
N5 C7 1.370(4) .
N6 Cd1 2.312(2) 24_556
N6 C6 1.338(3) .
N6 C9 1.366(3) .
N7 C10 1.138(4) .
N8 C8 1.131(4) .
C1 H1 0.9300 .
C2 C3 1.426(4) .
C2 C4 1.376(4) .
C4 C5 1.425(4) .
C6 H6 0.9300 .
C7 C8 1.422(4) .
C7 C9 1.369(4) .
C9 C10 1.433(4) .
